data_1507935
loop_
_publ_author_name
'Mills, David P.'
'Moro, Fabrizio'
'McMaster, Jonathan'
'van Slageren, Joris'
'Lewis, William'
'Blake, Alexander J.'
'Liddle, Stephen T.'

_publ_section_title
;
 A delocalized arene-bridged diuranium single-molecule magnet.
;
_journal_issue 6
_journal_name_full 'Nature chemistry'
_journal_page_first 454
_journal_page_last 460
_journal_paper_doi 10.1038/nchem.1028
_journal_volume 3
_journal_year 2011
_chemical_formula_moiety 'C35 H47 I2 N2 O P2 Si2 U, 3 C7H8'
_chemical_formula_sum 'C56 H71 I2 N2 O P2 Si2 U'
_chemical_formula_weight 1398.15
_chemical_name_systematic
; 
 ? 
;
_space_group_IT_number 2
_symmetry_cell_setting triclinic
_symmetry_space_group_name_Hall '-P 1'
_symmetry_space_group_name_H-M 'P -1'
_atom_sites_solution_hydrogens 'geom, Me from difmap'
_atom_sites_solution_primary direct
_atom_sites_solution_secondary difmap
_audit_creation_method 'enCIFer editing of SHELXL97 CIF output'
_cell_angle_alpha 74.697(4)
_cell_angle_beta 78.713(4)
_cell_angle_gamma 81.039(4)
_cell_formula_units_Z 2
_cell_length_a 9.836(3)
_cell_length_b 12.370(3)
_cell_length_c 22.185(6)
_cell_measurement_reflns_used 8381
_cell_measurement_temperature 150(2)
_cell_measurement_theta_max 27.44
_cell_measurement_theta_min 2.25
_cell_volume 2537.7(12)
_computing_cell_refinement 'Bruker SAINT version 6.36a (Bruker, 2000)'
_computing_data_collection 'Bruker SMART version 5.625 (Bruker, 2001)'
_computing_data_reduction 'Bruker SAINT; Bruker SHELXTL (Bruker, 2001)'
_computing_molecular_graphics 'Bruker SHELXTL'
_computing_publication_material 'enCIFer(Allen et al.,2004);PLATON(Spek,2003)'
_computing_structure_refinement 'SHELXL-97 (Sheldrick, 1997)'
_computing_structure_solution 'Bruker SHELXTL'
_diffrn_ambient_temperature 150(2)
_diffrn_measured_fraction_theta_full 0.992
_diffrn_measured_fraction_theta_max 0.943
_diffrn_measurement_device_type 'Bruker SMART APEX CCD diffractometer'
_diffrn_measurement_method '\w rotation with narrow frames'
_diffrn_radiation_monochromator graphite
_diffrn_radiation_source 'normal-focus sealed tube'
_diffrn_radiation_type MoK\a
_diffrn_radiation_wavelength 0.71073
_diffrn_reflns_av_R_equivalents 0.0609
_diffrn_reflns_av_sigmaI/netI 0.0985
_diffrn_reflns_limit_h_max 12
_diffrn_reflns_limit_h_min -12
_diffrn_reflns_limit_k_max 16
_diffrn_reflns_limit_k_min -16
_diffrn_reflns_limit_l_max 28
_diffrn_reflns_limit_l_min -28
_diffrn_reflns_number 21381
_diffrn_reflns_theta_full 25.05
_diffrn_reflns_theta_max 27.86
_diffrn_reflns_theta_min 0.96
_diffrn_standards_decay_% 0
_diffrn_standards_number 0
_exptl_absorpt_coefficient_mu 4.548
_exptl_absorpt_correction_T_max 0.7124
_exptl_absorpt_correction_T_min 0.3731
_exptl_absorpt_correction_type multi-scan
_exptl_absorpt_process_details '(SADABS; Bruker, 2001)'
_exptl_crystal_colour purple
_exptl_crystal_density_diffrn 1.830
_exptl_crystal_density_method 'not measured'
_exptl_crystal_description block
_exptl_crystal_F_000 1070
_exptl_crystal_size_max 0.27
_exptl_crystal_size_mid 0.14
_exptl_crystal_size_min 0.08
_platon_squeeze_details
;
;
_refine_diff_density_max 8.126
_refine_diff_density_min -2.983
_refine_diff_density_rms 0.258
_refine_ls_extinction_method none
_refine_ls_goodness_of_fit_ref 0.956
_refine_ls_hydrogen_treatment constr
_refine_ls_matrix_type full
_refine_ls_number_parameters 412
_refine_ls_number_reflns 11364
_refine_ls_number_restraints 0
_refine_ls_restrained_S_all 0.956
_refine_ls_R_factor_all 0.0863
_refine_ls_R_factor_gt 0.0640
_refine_ls_shift/su_max 0.000
_refine_ls_shift/su_mean 0.000
_refine_ls_structure_factor_coef Fsqd
_refine_ls_weighting_details 'calc w=1/[\s^2^(Fo^2^)+(0.1002P)^2^] where P=(Fo^2^+2Fc^2^)/3'
_refine_ls_weighting_scheme calc
_refine_ls_wR_factor_gt 0.1555
_refine_ls_wR_factor_ref 0.1648
_reflns_number_gt 8140
_reflns_number_total 11364
_reflns_threshold_expression I>2\s(I)
_cod_data_source_file nchem.1028-s7.cif
_cod_data_source_block 6
_cod_depositor_comments
;
The following automatic conversions were performed:

'_symmetry_cell_setting' value 'Triclinic' changed to 'triclinic'
according to /home/saulius/struct/CIF-dictionaries/cif_core.dic
dictionary named 'cif_core.dic' version 2.4.1 from 2010-06-29.

Automatic conversion script
Id: cif_fix_values 1891 2012-01-12 08:04:46Z andrius 
;
_cod_database_code 1507935
_nottingham_internal_coll_name UDPMLD
_nottingham_internal_coll_number 8715
_nottingham_internal_coll_client DPM/STL
_nottingham_internal_coll_type SPHERE
_nottingham_internal_coll_frame_time 40s
_nottingham_internal_coll_frame_width '0.3 DEGREES'
_nottingham_internal_coll_frame_method '\w SCANS'
_nottingham_internal_coll_user DPM
_nottingham_internal_coll_date 11/7/2009
_nottingham_internal_process_user DPM
_nottingham_internal_process_date 13/7/2009
_nottingham_internal_solution_user DPM
_nottingham_internal_solution_date 13/7/2009
_nottingham_internal_refinement_user DPM
_nottingham_internal_refinement_date 13/7/2009
_nottingham_internal_validation_user WL
_nottingham_internal_validation_date 5/8/2010
_nottingham_internal_archive_date 5/8/2010

loop_
_symmetry_equiv_pos_as_xyz
'x, y, z'
'-x, -y, -z'

loop_
_atom_site_label
_atom_site_type_symbol
_atom_site_fract_x
_atom_site_fract_y
_atom_site_fract_z
_atom_site_U_iso_or_equiv
_atom_site_adp_type
_atom_site_occupancy
_atom_site_symmetry_multiplicity
_atom_site_calc_flag
_atom_site_refinement_flags
U1 U 0.63170(3) 0.82723(3) 0.336976(14) 0.02346(10) Uani 1 1 d .
I1 I 0.43575(6) 0.94832(6) 0.23663(3) 0.04359(18) Uani 1 1 d .
I2 I 0.70986(6) 0.73695(5) 0.47505(3) 0.03294(15) Uani 1 1 d .
C1 C 0.9204(8) 0.8499(7) 0.3073(4) 0.0252(17) Uani 1 1 d .
H1A H 0.9691 0.8209 0.3450 0.030 Uiso 1 1 calc R
P1 P 0.8668(2) 0.99358(18) 0.29360(10) 0.0232(4) Uani 1 1 d .
P2 P 0.9317(2) 0.75156(19) 0.26335(10) 0.0235(4) Uani 1 1 d .
C2 C 0.8956(9) 1.0649(7) 0.2110(4) 0.0279(18) Uani 1 1 d .
C3 C 0.7822(10) 1.1141(8) 0.1795(4) 0.039(2) Uani 1 1 d .
H3A H 0.6892 1.1050 0.2004 0.046 Uiso 1 1 calc R
C4 C 0.8087(14) 1.1767(11) 0.1167(5) 0.060(3) Uani 1 1 d .
H4A H 0.7329 1.2142 0.0956 0.072 Uiso 1 1 calc R
C5 C 0.9436(14) 1.1845(11) 0.0851(5) 0.059(3) Uani 1 1 d .
H5A H 0.9601 1.2254 0.0421 0.070 Uiso 1 1 calc R
C6 C 1.0553(12) 1.1329(10) 0.1157(5) 0.054(3) Uani 1 1 d .
H6A H 1.1479 1.1379 0.0935 0.065 Uiso 1 1 calc R
C7 C 1.0327(10) 1.0746(8) 0.1781(4) 0.036(2) Uani 1 1 d .
H7A H 1.1098 1.0408 0.1991 0.044 Uiso 1 1 calc R
C8 C 0.9683(8) 1.0614(7) 0.3301(4) 0.0258(17) Uani 1 1 d .
C9 C 0.9927(10) 1.1735(8) 0.3044(5) 0.036(2) Uani 1 1 d .
H9A H 0.9643 1.2116 0.2650 0.043 Uiso 1 1 calc R
C10 C 1.0562(10) 1.2303(9) 0.3343(5) 0.043(2) Uani 1 1 d .
H10A H 1.0737 1.3063 0.3155 0.052 Uiso 1 1 calc R
C11 C 1.0958(10) 1.1732(9) 0.3942(5) 0.042(2) Uani 1 1 d .
H11A H 1.1387 1.2112 0.4162 0.050 Uiso 1 1 calc R
C12 C 1.0716(9) 1.0645(9) 0.4191(4) 0.036(2) Uani 1 1 d .
H12A H 1.0993 1.0265 0.4587 0.043 Uiso 1 1 calc R
C13 C 1.0078(8) 1.0072(7) 0.3888(4) 0.0283(18) Uani 1 1 d .
H13A H 0.9907 0.9312 0.4078 0.034 Uiso 1 1 calc R
C14 C 1.0094(9) 0.8028(7) 0.1819(4) 0.0283(18) Uani 1 1 d .
C15 C 0.9292(10) 0.8300(9) 0.1338(4) 0.039(2) Uani 1 1 d .
H15A H 0.8323 0.8220 0.1437 0.046 Uiso 1 1 calc R
C16 C 0.9902(12) 0.8688(11) 0.0711(5) 0.059(3) Uani 1 1 d .
H16A H 0.9349 0.8867 0.0384 0.071 Uiso 1 1 calc R
C17 C 1.1307(13) 0.8817(12) 0.0561(5) 0.060(3) Uani 1 1 d .
H17A H 1.1727 0.9068 0.0132 0.072 Uiso 1 1 calc R
C18 C 1.2094(11) 0.8577(10) 0.1039(5) 0.052(3) Uani 1 1 d .
H18A H 1.3057 0.8679 0.0938 0.062 Uiso 1 1 calc R
C19 C 1.1502(9) 0.8189(9) 0.1668(4) 0.038(2) Uani 1 1 d .
H19A H 1.2056 0.8035 0.1993 0.046 Uiso 1 1 calc R
C20 C 1.0491(8) 0.6311(7) 0.2981(4) 0.0272(18) Uani 1 1 d .
C21 C 1.1575(8) 0.5770(8) 0.2619(4) 0.0301(18) Uani 1 1 d .
H21A H 1.1742 0.6027 0.2170 0.036 Uiso 1 1 calc R
C22 C 1.2401(9) 0.4856(9) 0.2922(5) 0.040(2) Uani 1 1 d .
H22A H 1.3131 0.4482 0.2676 0.049 Uiso 1 1 calc R
C23 C 1.2186(9) 0.4481(8) 0.3566(5) 0.036(2) Uani 1 1 d .
H23A H 1.2796 0.3881 0.3768 0.043 Uiso 1 1 calc R
C24 C 1.1077(10) 0.4979(8) 0.3924(4) 0.036(2) Uani 1 1 d .
H24A H 1.0895 0.4687 0.4370 0.043 Uiso 1 1 calc R
C25 C 1.0227(9) 0.5897(7) 0.3641(4) 0.0299(18) Uani 1 1 d .
H25A H 0.9474 0.6242 0.3891 0.036 Uiso 1 1 calc R
N1 N 0.7046(6) 1.0089(6) 0.3226(3) 0.0250(14) Uani 1 1 d .
Si1 Si 0.5957(2) 1.1044(2) 0.36122(12) 0.0309(5) Uani 1 1 d .
C26 C 0.4444(10) 1.0279(10) 0.4063(5) 0.046(3) Uani 1 1 d .
H26A H 0.4783 0.9541 0.4312 0.069 Uiso 1 1 calc R
H26B H 0.3883 1.0176 0.3767 0.069 Uiso 1 1 calc R
H26C H 0.3869 1.0719 0.4349 0.069 Uiso 1 1 calc R
C27 C 0.6777(10) 1.1464(10) 0.4203(5) 0.048(3) Uani 1 1 d .
H27A H 0.7216 1.0788 0.4470 0.072 Uiso 1 1 calc R
H27B H 0.6058 1.1852 0.4470 0.072 Uiso 1 1 calc R
H27C H 0.7485 1.1970 0.3978 0.072 Uiso 1 1 calc R
C28 C 0.5340(13) 1.2335(10) 0.3037(7) 0.062(3) Uani 1 1 d .
H28A H 0.4698 1.2143 0.2805 0.093 Uiso 1 1 calc R
H28B H 0.6142 1.2642 0.2738 0.093 Uiso 1 1 calc R
H28C H 0.4857 1.2900 0.3266 0.093 Uiso 1 1 calc R
N2 N 0.7780(7) 0.7156(6) 0.2691(3) 0.0236(14) Uani 1 1 d .
Si2 Si 0.7289(3) 0.5976(2) 0.25295(14) 0.0386(6) Uani 1 1 d .
C29 C 0.8539(14) 0.5448(14) 0.1884(8) 0.084(5) Uani 1 1 d .
H29A H 0.8671 0.6067 0.1505 0.127 Uiso 1 1 calc R
H29B H 0.8159 0.4840 0.1785 0.127 Uiso 1 1 calc R
H29C H 0.9438 0.5161 0.2027 0.127 Uiso 1 1 calc R
C30 C 0.5549(13) 0.6309(13) 0.2335(8) 0.077(4) Uani 1 1 d .
H30A H 0.5454 0.7072 0.2061 0.115 Uiso 1 1 calc R
H30B H 0.4867 0.6268 0.2724 0.115 Uiso 1 1 calc R
H30C H 0.5381 0.5767 0.2113 0.115 Uiso 1 1 calc R
C31 C 0.735(2) 0.4790(13) 0.3282(7) 0.096(6) Uani 1 1 d .
H31A H 0.6756 0.5035 0.3641 0.144 Uiso 1 1 calc R
H31B H 0.8316 0.4605 0.3366 0.144 Uiso 1 1 calc R
H31C H 0.7024 0.4121 0.3225 0.144 Uiso 1 1 calc R
O1 O 0.4189(6) 0.7264(6) 0.3932(3) 0.0425(17) Uani 1 1 d .
C32 C 0.4179(11) 0.6116(9) 0.4341(6) 0.055(3) Uani 1 1 d .
H32A H 0.5071 0.5853 0.4505 0.066 Uiso 1 1 calc R
H32B H 0.3998 0.5577 0.4114 0.066 Uiso 1 1 calc R
C33 C 0.2956(13) 0.6275(9) 0.4881(5) 0.053(3) Uani 1 1 d .
H33A H 0.3303 0.6430 0.5236 0.064 Uiso 1 1 calc R
H33B H 0.2463 0.5591 0.5042 0.064 Uiso 1 1 calc R
C34 C 0.1967(10) 0.7299(9) 0.4581(5) 0.043(2) Uani 1 1 d .
H34A H 0.1043 0.7071 0.4585 0.052 Uiso 1 1 calc R
H34B H 0.1841 0.7906 0.4808 0.052 Uiso 1 1 calc R
C35 C 0.2726(9) 0.7678(9) 0.3905(5) 0.040(2) Uani 1 1 d .
H35A H 0.2366 0.7352 0.3613 0.048 Uiso 1 1 calc R
H35B H 0.2605 0.8511 0.3758 0.048 Uiso 1 1 calc R

loop_
_atom_site_aniso_label
_atom_site_aniso_U_11
_atom_site_aniso_U_22
_atom_site_aniso_U_33
_atom_site_aniso_U_23
_atom_site_aniso_U_13
_atom_site_aniso_U_12
U1 0.01876(14) 0.02391(17) 0.03084(17) -0.00912(12) -0.01004(11) 0.00023(11)
I1 0.0360(3) 0.0525(4) 0.0460(4) -0.0052(3) -0.0256(3) -0.0040(3)
I2 0.0331(3) 0.0372(3) 0.0284(3) -0.0085(2) -0.0104(2) 0.0046(2)
C1 0.026(4) 0.018(4) 0.034(4) 0.001(3) -0.020(3) 0.001(3)
P1 0.0210(9) 0.0243(11) 0.0267(10) -0.0077(9) -0.0093(8) -0.0006(8)
P2 0.0203(9) 0.0257(11) 0.0272(10) -0.0085(9) -0.0083(8) -0.0011(8)
C2 0.037(4) 0.023(4) 0.024(4) -0.006(3) -0.005(3) -0.005(4)
C3 0.040(5) 0.040(6) 0.039(5) -0.008(4) -0.012(4) -0.006(4)
C4 0.072(8) 0.067(9) 0.040(6) -0.006(6) -0.027(6) 0.005(7)
C5 0.074(8) 0.066(8) 0.030(5) 0.009(5) -0.013(5) -0.020(7)
C6 0.052(6) 0.056(7) 0.049(6) -0.009(5) 0.012(5) -0.018(6)
C7 0.035(5) 0.039(6) 0.035(5) -0.008(4) -0.004(4) -0.007(4)
C8 0.021(3) 0.029(5) 0.030(4) -0.009(4) -0.009(3) -0.003(3)
C9 0.042(5) 0.028(5) 0.045(5) -0.011(4) -0.021(4) -0.003(4)
C10 0.045(5) 0.034(6) 0.057(6) -0.011(5) -0.022(5) -0.006(4)
C11 0.036(5) 0.050(7) 0.051(6) -0.018(5) -0.022(4) -0.008(5)
C12 0.033(4) 0.049(6) 0.037(5) -0.023(4) -0.019(4) -0.002(4)
C13 0.027(4) 0.026(5) 0.034(4) -0.007(4) -0.009(3) -0.003(3)
C14 0.040(4) 0.024(4) 0.022(4) -0.008(3) -0.005(3) -0.004(4)
C15 0.036(5) 0.043(6) 0.039(5) -0.011(4) -0.012(4) -0.001(4)
C16 0.051(6) 0.076(9) 0.042(6) 0.007(6) -0.017(5) -0.010(6)
C17 0.061(7) 0.072(9) 0.037(6) -0.004(6) 0.009(5) -0.013(6)
C18 0.037(5) 0.060(8) 0.051(6) -0.008(6) 0.009(5) -0.011(5)
C19 0.034(4) 0.044(6) 0.037(5) -0.011(4) -0.002(4) -0.011(4)
C20 0.022(4) 0.023(4) 0.039(5) -0.007(4) -0.010(3) -0.005(3)
C21 0.023(4) 0.034(5) 0.034(4) -0.010(4) -0.008(3) 0.000(3)
C22 0.026(4) 0.039(6) 0.053(6) -0.010(5) -0.004(4) 0.001(4)
C23 0.033(4) 0.025(5) 0.053(6) -0.007(4) -0.019(4) 0.002(4)
C24 0.042(5) 0.035(5) 0.036(5) -0.012(4) -0.014(4) -0.008(4)
C25 0.029(4) 0.030(5) 0.034(4) -0.008(4) -0.014(3) 0.000(4)
N1 0.020(3) 0.028(4) 0.032(4) -0.010(3) -0.014(3) 0.000(3)
Si1 0.0279(11) 0.0272(13) 0.0423(14) -0.0163(11) -0.0100(10) 0.0019(10)
C26 0.030(4) 0.060(7) 0.057(6) -0.037(6) 0.005(4) -0.011(5)
C27 0.032(5) 0.060(7) 0.064(7) -0.039(6) -0.004(5) -0.002(5)
C28 0.062(7) 0.036(6) 0.087(9) -0.028(6) -0.013(7) 0.016(5)
N2 0.025(3) 0.019(3) 0.032(4) -0.013(3) -0.007(3) -0.002(3)
Si2 0.0351(12) 0.0389(16) 0.0526(16) -0.0249(13) -0.0086(11) -0.0097(11)
C29 0.067(8) 0.101(12) 0.115(12) -0.086(10) 0.008(8) -0.021(8)
C30 0.052(7) 0.082(10) 0.124(12) -0.054(9) -0.029(8) -0.022(7)
C31 0.147(16) 0.074(11) 0.073(10) -0.016(8) 0.003(10) -0.061(11)
O1 0.024(3) 0.040(4) 0.061(4) 0.001(3) -0.016(3) -0.007(3)
C32 0.038(5) 0.033(6) 0.091(9) 0.004(6) -0.025(6) -0.012(5)
C33 0.083(8) 0.031(6) 0.047(6) 0.001(5) -0.019(6) -0.017(6)
C34 0.034(5) 0.045(6) 0.053(6) -0.012(5) -0.007(4) -0.011(4)
C35 0.027(4) 0.040(6) 0.056(6) -0.011(5) -0.016(4) -0.005(4)

loop_
_atom_type_symbol
_atom_type_description
_atom_type_scat_dispersion_real
_atom_type_scat_dispersion_imag
_atom_type_scat_source
C C 0.0033 0.0016 'International Tables Vol C Tables 4.2.6.8 and 6.1.1.4'
H H 0.0000 0.0000 'International Tables Vol C Tables 4.2.6.8 and 6.1.1.4'
N N 0.0061 0.0033 'International Tables Vol C Tables 4.2.6.8 and 6.1.1.4'
O O 0.0106 0.0060 'International Tables Vol C Tables 4.2.6.8 and 6.1.1.4'
Si Si 0.0817 0.0704 'International Tables Vol C Tables 4.2.6.8 and 6.1.1.4'
P P 0.1023 0.0942 'International Tables Vol C Tables 4.2.6.8 and 6.1.1.4'
I I -0.4742 1.8119 'International Tables Vol C Tables 4.2.6.8 and 6.1.1.4'
U U -9.6767 9.6646 'International Tables Vol C Tables 4.2.6.8 and 6.1.1.4'

loop_
_geom_angle_atom_site_label_1
_geom_angle_atom_site_label_2
_geom_angle_atom_site_label_3
_geom_angle
N1 U1 N2 113.6(2)
N1 U1 O1 136.8(2)
N2 U1 O1 108.8(2)
N1 U1 C1 61.5(2)
N2 U1 C1 61.7(2)
O1 U1 C1 154.4(2)
N1 U1 I1 85.81(15)
N2 U1 I1 94.38(16)
O1 U1 I1 83.25(15)
C1 U1 I1 119.78(16)
N1 U1 I2 93.79(16)
N2 U1 I2 108.30(16)
O1 U1 I2 80.17(16)
C1 U1 I2 80.89(16)
I1 U1 I2 155.24(2)
P2 C1 P1 133.3(5)
P2 C1 U1 86.1(3)
P1 C1 U1 84.5(3)
P2 C1 H1A 112.9
P1 C1 H1A 112.9
U1 C1 H1A 112.9
N1 P1 C1 107.6(4)
N1 P1 C2 110.5(4)
C1 P1 C2 113.1(4)
N1 P1 C8 110.9(4)
C1 P1 C8 110.3(4)
C2 P1 C8 104.5(4)
N2 P2 C1 108.7(4)
N2 P2 C14 111.9(4)
C1 P2 C14 112.1(4)
N2 P2 C20 110.9(4)
C1 P2 C20 106.0(4)
C14 P2 C20 107.1(4)
C3 C2 C7 119.7(8)
C3 C2 P1 120.4(7)
C7 C2 P1 119.9(7)
C4 C3 C2 118.8(9)
C4 C3 H3A 120.6
C2 C3 H3A 120.6
C5 C4 C3 120.6(11)
C5 C4 H4A 119.7
C3 C4 H4A 119.7
C4 C5 C6 120.4(10)
C4 C5 H5A 119.8
C6 C5 H5A 119.8
C7 C6 C5 120.3(10)
C7 C6 H6A 119.8
C5 C6 H6A 119.8
C6 C7 C2 120.1(9)
C6 C7 H7A 120.0
C2 C7 H7A 120.0
C9 C8 C13 118.3(8)
C9 C8 P1 120.6(6)
C13 C8 P1 120.5(6)
C10 C9 C8 122.0(9)
C10 C9 H9A 119.0
C8 C9 H9A 119.0
C9 C10 C11 118.7(9)
C9 C10 H10A 120.7
C11 C10 H10A 120.7
C12 C11 C10 119.3(8)
C12 C11 H11A 120.4
C10 C11 H11A 120.4
C11 C12 C13 121.9(9)
C11 C12 H12A 119.1
C13 C12 H12A 119.1
C12 C13 C8 119.8(8)
C12 C13 H13A 120.1
C8 C13 H13A 120.1
C15 C14 C19 119.1(8)
C15 C14 P2 120.7(7)
C19 C14 P2 120.2(7)
C16 C15 C14 120.3(9)
C16 C15 H15A 119.8
C14 C15 H15A 119.8
C17 C16 C15 120.4(10)
C17 C16 H16A 119.8
C15 C16 H16A 119.8
C18 C17 C16 119.4(10)
C18 C17 H17A 120.3
C16 C17 H17A 120.3
C17 C18 C19 121.0(9)
C17 C18 H18A 119.5
C19 C18 H18A 119.5
C18 C19 C14 119.8(9)
C18 C19 H19A 120.1
C14 C19 H19A 120.1
C21 C20 C25 119.7(8)
C21 C20 P2 123.1(7)
C25 C20 P2 117.1(7)
C22 C21 C20 119.1(8)
C22 C21 H21A 120.4
C20 C21 H21A 120.4
C23 C22 C21 121.3(9)
C23 C22 H22A 119.3
C21 C22 H22A 119.3
C22 C23 C24 119.7(9)
C22 C23 H23A 120.1
C24 C23 H23A 120.1
C23 C24 C25 120.8(9)
C23 C24 H24A 119.6
C25 C24 H24A 119.6
C24 C25 C20 119.2(8)
C24 C25 H25A 120.4
C20 C25 H25A 120.4
P1 N1 Si1 135.6(4)
P1 N1 U1 103.7(4)
Si1 N1 U1 118.1(3)
N1 Si1 C26 105.3(4)
N1 Si1 C28 111.5(5)
C26 Si1 C28 109.8(6)
N1 Si1 C27 113.7(4)
C26 Si1 C27 107.1(5)
C28 Si1 C27 109.3(6)
Si1 C26 H26A 109.5
Si1 C26 H26B 109.5
H26A C26 H26B 109.5
Si1 C26 H26C 109.5
H26A C26 H26C 109.5
H26B C26 H26C 109.5
Si1 C27 H27A 109.5
Si1 C27 H27B 109.5
H27A C27 H27B 109.5
Si1 C27 H27C 109.5
H27A C27 H27C 109.5
H27B C27 H27C 109.5
Si1 C28 H28A 109.5
Si1 C28 H28B 109.5
H28A C28 H28B 109.5
Si1 C28 H28C 109.5
H28A C28 H28C 109.5
H28B C28 H28C 109.5
P2 N2 Si2 129.6(4)
P2 N2 U1 103.6(3)
Si2 N2 U1 124.3(3)
N2 Si2 C30 109.0(5)
N2 Si2 C29 113.4(5)
C30 Si2 C29 110.8(7)
N2 Si2 C31 106.4(5)
C30 Si2 C31 111.3(8)
C29 Si2 C31 105.9(8)
Si2 C29 H29A 109.5
Si2 C29 H29B 109.5
H29A C29 H29B 109.5
Si2 C29 H29C 109.5
H29A C29 H29C 109.5
H29B C29 H29C 109.5
Si2 C30 H30A 109.5
Si2 C30 H30B 109.5
H30A C30 H30B 109.5
Si2 C30 H30C 109.5
H30A C30 H30C 109.5
H30B C30 H30C 109.5
Si2 C31 H31A 109.5
Si2 C31 H31B 109.5
H31A C31 H31B 109.5
Si2 C31 H31C 109.5
H31A C31 H31C 109.5
H31B C31 H31C 109.5
C35 O1 C32 105.2(7)
C35 O1 U1 127.8(5)
C32 O1 U1 127.0(5)
O1 C32 C33 101.8(9)
O1 C32 H32A 111.4
C33 C32 H32A 111.4
O1 C32 H32B 111.4
C33 C32 H32B 111.4
H32A C32 H32B 109.3
C32 C33 C34 105.6(8)
C32 C33 H33A 110.6
C34 C33 H33A 110.6
C32 C33 H33B 110.6
C34 C33 H33B 110.6
H33A C33 H33B 108.8
C35 C34 C33 103.4(8)
C35 C34 H34A 111.1
C33 C34 H34A 111.1
C35 C34 H34B 111.1
C33 C34 H34B 111.1
H34A C34 H34B 109.1
O1 C35 C34 105.2(8)
O1 C35 H35A 110.7
C34 C35 H35A 110.7
O1 C35 H35B 110.7
C34 C35 H35B 110.7
H35A C35 H35B 108.8

loop_
_geom_bond_atom_site_label_1
_geom_bond_atom_site_label_2
_geom_bond_distance
U1 N1 2.388(7)
U1 N2 2.424(7)
U1 O1 2.542(6)
U1 C1 2.827(8)
U1 I1 3.1518(9)
U1 I2 3.1733(10)
C1 P2 1.728(9)
C1 P1 1.737(9)
C1 H1A 1.0000
P1 N1 1.601(7)
P1 C2 1.800(8)
P1 C8 1.814(8)
P2 N2 1.613(6)
P2 C14 1.804(8)
P2 C20 1.832(9)
C2 C3 1.405(13)
C2 C7 1.409(12)
C3 C4 1.400(14)
C3 H3A 0.9500
C4 C5 1.379(17)
C4 H4A 0.9500
C5 C6 1.385(17)
C5 H5A 0.9500
C6 C7 1.374(14)
C6 H6A 0.9500
C7 H7A 0.9500
C8 C9 1.392(12)
C8 C13 1.398(12)
C9 C10 1.366(13)
C9 H9A 0.9500
C10 C11 1.427(14)
C10 H10A 0.9500
C11 C12 1.351(14)
C11 H11A 0.9500
C12 C13 1.381(11)
C12 H12A 0.9500
C13 H13A 0.9500
C14 C15 1.391(12)
C14 C19 1.393(12)
C15 C16 1.390(14)
C15 H15A 0.9500
C16 C17 1.380(16)
C16 H16A 0.9500
C17 C18 1.377(17)
C17 H17A 0.9500
C18 C19 1.389(13)
C18 H18A 0.9500
C19 H19A 0.9500
C20 C21 1.399(12)
C20 C25 1.404(12)
C21 C22 1.385(13)
C21 H21A 0.9500
C22 C23 1.367(14)
C22 H22A 0.9500
C23 C24 1.382(14)
C23 H23A 0.9500
C24 C25 1.384(13)
C24 H24A 0.9500
C25 H25A 0.9500
N1 Si1 1.749(8)
Si1 C26 1.862(9)
Si1 C28 1.863(13)
Si1 C27 1.883(10)
C26 H26A 0.9800
C26 H26B 0.9800
C26 H26C 0.9800
C27 H27A 0.9800
C27 H27B 0.9800
C27 H27C 0.9800
C28 H28A 0.9800
C28 H28B 0.9800
C28 H28C 0.9800
N2 Si2 1.748(7)
Si2 C30 1.806(13)
Si2 C29 1.882(13)
Si2 C31 1.914(15)
C29 H29A 0.9800
C29 H29B 0.9800
C29 H29C 0.9800
C30 H30A 0.9800
C30 H30B 0.9800
C30 H30C 0.9800
C31 H31A 0.9800
C31 H31B 0.9800
C31 H31C 0.9800
O1 C35 1.458(10)
O1 C32 1.470(12)
C32 C33 1.551(17)
C32 H32A 0.9900
C32 H32B 0.9900
C33 C34 1.555(16)
C33 H33A 0.9900
C33 H33B 0.9900
C34 C35 1.526(14)
C34 H34A 0.9900
C34 H34B 0.9900
C35 H35A 0.9900
C35 H35B 0.9900

loop_
_platon_squeeze_void_nr
_platon_squeeze_void_average_x
_platon_squeeze_void_average_y
_platon_squeeze_void_average_z
_platon_squeeze_void_volume
_platon_squeeze_void_count_electrons
_platon_squeeze_void_content
1 -0.056 0.462 1.000 639 329 '6(C7 H8)'
